data_2220691
loop_
_publ_author_name
'Shafiq, Muhammad'
'Tahir, M. Nawaz'
'Khan, Islam Ullah'
'Arshad, Muhammad Nadeem'
'Safdar, Muhammad'

_publ_section_title
;
 6-Bromo-1-ethyl-1<i>H</i>-2,1-benzothiazin-4(3<i>H</i>)-one
 2,2-dioxide
;
_journal_coeditor_code AT2711
_journal_issue 2
_journal_name_full 'Acta Crystallographica Section E'
_journal_page_first o393
_journal_paper_doi 10.1107/S1600536809002621
_journal_volume 65
_journal_year 2009
_chemical_formula_iupac 'C10 H10 Br N O3 S'
_chemical_formula_moiety 'C10 H10 Br N O3 S'
_chemical_formula_sum 'C10 H10 Br N O3 S'
_chemical_formula_weight 304.16
_chemical_name_systematic
;
6-Bromo-1-ethyl-1<i>H</i>-2,1-benzothiazin-4(3<i>H</i>)-one 2,2-dioxide
;
_space_group_IT_number 2
_symmetry_cell_setting triclinic
_symmetry_space_group_name_Hall '-P 1'
_symmetry_space_group_name_H-M 'P -1'
_atom_sites_solution_hydrogens geom
_atom_sites_solution_primary direct
_atom_sites_solution_secondary difmap
_audit_creation_method SHELXL97
_cell_angle_alpha 86.767(2)
_cell_angle_beta 75.7730(10)
_cell_angle_gamma 66.912(2)
_cell_formula_units_Z 2
_cell_length_a 7.7164(2)
_cell_length_b 7.9729(3)
_cell_length_c 10.4579(3)
_cell_measurement_reflns_used 2847
_cell_measurement_temperature 296(2)
_cell_measurement_theta_max 28.31
_cell_measurement_theta_min 2.01
_cell_volume 573.13(3)
_computing_cell_refinement 'APEX2 (Bruker, 2007)'
_computing_data_collection 'APEX2 (Bruker, 2007)'
_computing_data_reduction 'SAINT (Bruker, 2007)'
_computing_molecular_graphics
;
ORTEP-3 for Windows (Farrugia, 1997) and PLATON (Spek, 2003)
;
_computing_publication_material
;
WinGX (Farrugia, 1999) and PLATON (Spek, 2003)
;
_computing_structure_refinement 'SHELXL97 (Sheldrick, 2008)'
_computing_structure_solution 'SHELXS97 (Sheldrick, 2008)'
_diffrn_ambient_temperature 296(2)
_diffrn_detector_area_resol_mean 7.40
_diffrn_measured_fraction_theta_full 0.996
_diffrn_measured_fraction_theta_max 0.996
_diffrn_measurement_device_type 'Bruker Kappa APEXII CCD'
_diffrn_measurement_method \w
_diffrn_radiation_monochromator graphite
_diffrn_radiation_source 'fine-focus sealed tube'
_diffrn_radiation_type 'Mo K\a'
_diffrn_radiation_wavelength 0.71073
_diffrn_reflns_av_R_equivalents 0.0338
_diffrn_reflns_av_sigmaI/netI 0.0406
_diffrn_reflns_limit_h_max 9
_diffrn_reflns_limit_h_min -10
_diffrn_reflns_limit_k_max 10
_diffrn_reflns_limit_k_min -10
_diffrn_reflns_limit_l_max 13
_diffrn_reflns_limit_l_min -13
_diffrn_reflns_number 12369
_diffrn_reflns_theta_full 28.31
_diffrn_reflns_theta_max 28.31
_diffrn_reflns_theta_min 2.01
_diffrn_standards_number 0
_exptl_absorpt_coefficient_mu 3.758
_exptl_absorpt_correction_T_max 0.639
_exptl_absorpt_correction_T_min 0.486
_exptl_absorpt_correction_type multi-scan
_exptl_absorpt_process_details '(SADABS; Bruker, 2005)'
_exptl_crystal_colour colourless
_exptl_crystal_density_diffrn 1.762
_exptl_crystal_density_method 'not measured'
_exptl_crystal_description needle
_exptl_crystal_F_000 304
_exptl_crystal_size_max 0.28
_exptl_crystal_size_mid 0.16
_exptl_crystal_size_min 0.12
_refine_diff_density_max 0.914
_refine_diff_density_min -0.575
_refine_ls_extinction_method none
_refine_ls_goodness_of_fit_ref 1.020
_refine_ls_hydrogen_treatment mixed
_refine_ls_matrix_type full
_refine_ls_number_parameters 158
_refine_ls_number_reflns 2846
_refine_ls_number_restraints 0
_refine_ls_restrained_S_all 1.020
_refine_ls_R_factor_all 0.0753
_refine_ls_R_factor_gt 0.0381
_refine_ls_shift/su_max 0.001
_refine_ls_shift/su_mean 0.000
_refine_ls_structure_factor_coef Fsqd
_refine_ls_weighting_details 'calc w = 1/[\s^2^(Fo^2^)+(0.0388P)^2^+0.3304P] where P=(Fo^2^+2Fc^2^)/3'
_refine_ls_weighting_scheme calc
_refine_ls_wR_factor_gt 0.0837
_refine_ls_wR_factor_ref 0.0951
_reflns_number_gt 1840
_reflns_number_total 2846
_reflns_threshold_expression I>2\s(I)
_cod_data_source_file at2711.cif
_cod_data_source_block I
_cod_database_code 2220691
_cod_database_fobs_code 2220691

loop_
_symmetry_equiv_pos_site_id
_symmetry_equiv_pos_as_xyz
1 x,y,z
2 -x,-y,-z

loop_
_atom_site_aniso_label
_atom_site_aniso_U_11
_atom_site_aniso_U_22
_atom_site_aniso_U_33
_atom_site_aniso_U_12
_atom_site_aniso_U_13
_atom_site_aniso_U_23
Br1 0.0779(3) 0.0861(3) 0.0329(2) -0.0249(2) -0.0092(2) 0.0002(2)
S1 0.0540(5) 0.0443(4) 0.0344(4) -0.0260(4) -0.0036(3) 0.0030(3)
O1 0.113(2) 0.0401(13) 0.0672(17) -0.0416(15) -0.0168(15) -0.0010(12)
O2 0.0464(14) 0.0583(14) 0.0673(16) -0.0232(12) -0.0074(12) 0.0063(12)
O3 0.098(2) 0.0734(16) 0.0341(13) -0.0463(15) -0.0033(12) 0.0009(11)
N1 0.0626(17) 0.0467(14) 0.0332(14) -0.0347(14) -0.0012(12) -0.0045(11)
C1 0.0391(16) 0.0356(15) 0.0340(16) -0.0178(13) -0.0056(12) -0.0001(12)
C2 0.0552(19) 0.0351(15) 0.0453(19) -0.0238(15) -0.0057(15) 0.0010(13)
C3 0.051(2) 0.0462(18) 0.0429(19) -0.0212(16) -0.0075(15) 0.0110(15)
C4 0.0425(18) 0.0510(18) 0.0307(16) -0.0164(15) -0.0074(13) 0.0015(14)
C5 0.0439(18) 0.0377(16) 0.0418(18) -0.0139(14) -0.0098(14) -0.0056(14)
C6 0.0419(17) 0.0324(15) 0.0369(16) -0.0182(13) -0.0082(13) 0.0005(12)
C7 0.0487(19) 0.0354(16) 0.0491(19) -0.0198(14) -0.0158(15) 0.0050(14)
C8 0.061(2) 0.0436(18) 0.047(2) -0.0254(18) -0.0137(17) 0.0121(15)
C9 0.056(2) 0.0423(17) 0.0440(19) -0.0255(17) -0.0033(16) -0.0115(15)
C10 0.065(2) 0.066(2) 0.071(3) -0.033(2) -0.023(2) -0.004(2)

loop_
_atom_site_type_symbol
_atom_site_label
_atom_site_fract_x
_atom_site_fract_y
_atom_site_fract_z
_atom_site_U_iso_or_equiv
_atom_site_thermal_displace_type
_atom_site_calc_flag
_atom_site_refinement_flags
_atom_site_occupancy
Br Br1 0.36240(6) 0.15247(6) -0.35948(3) 0.0686(2) Uani . . 1.000
S S1 -0.00069(12) 0.19519(10) 0.32296(7) 0.0435(3) Uani . . 1.000
O O1 0.2170(4) -0.2056(3) 0.0770(3) 0.0705(10) Uani . . 1.000
O O2 -0.1737(3) 0.2464(3) 0.2787(2) 0.0578(8) Uani . . 1.000
O O3 -0.0156(4) 0.2267(3) 0.4583(2) 0.0668(10) Uani . . 1.000
N N1 0.1437(4) 0.2891(3) 0.2351(2) 0.0450(9) Uani . . 1.000
C C1 0.1999(4) 0.2535(4) 0.0977(3) 0.0358(9) Uani . . 1.000
C C2 0.2376(5) 0.3826(4) 0.0126(3) 0.0444(10) Uani . . 1.000
C C3 0.2876(5) 0.3511(4) -0.1214(3) 0.0471(11) Uani . . 1.000
C C4 0.3017(4) 0.1895(4) -0.1739(3) 0.0423(10) Uani . . 1.000
C C5 0.2710(4) 0.0580(4) -0.0934(3) 0.0416(10) Uani . . 1.000
C C6 0.2210(4) 0.0869(4) 0.0432(3) 0.0361(9) Uani . . 1.000
C C7 0.1935(4) -0.0623(4) 0.1248(3) 0.0427(10) Uani . . 1.000
C C8 0.1398(6) -0.0343(4) 0.2718(3) 0.0493(11) Uani . . 1.000
C C9 0.1564(5) 0.4465(4) 0.2950(3) 0.0465(11) Uani . . 1.000
C C10 0.3622(5) 0.4137(5) 0.2925(4) 0.0635(14) Uani . . 1.000
H H2 0.22872 0.49140 0.04727 0.0533 Uiso . . 1.000
H H3 0.31214 0.43846 -0.17724 0.0564 Uiso . . 1.000
H H5 0.28342 -0.05116 -0.12983 0.0499 Uiso . . 1.000
H H8A 0.065(5) -0.092(5) 0.313(4) 0.0591 Uiso . . 1.000
H H8B 0.247(5) -0.063(5) 0.306(3) 0.0591 Uiso . . 1.000
H H9A 0.092(5) 0.550(5) 0.245(3) 0.0558 Uiso . . 1.000
H H9B 0.085(5) 0.457(4) 0.382(3) 0.0558 Uiso . . 1.000
H H10A 0.43344 0.41151 0.20285 0.0948 Uiso . . 1.000
H H10B 0.36403 0.50981 0.34278 0.0948 Uiso . . 1.000
H H10C 0.42109 0.29879 0.33010 0.0948 Uiso . . 1.000

loop_
_atom_type_symbol
_atom_type_description
_atom_type_scat_dispersion_real
_atom_type_scat_dispersion_imag
_atom_type_scat_source
C C 0.0033 0.0016 'International Tables Vol C Tables 4.2.6.8 and 6.1.1.4'
H H 0.0000 0.0000 'International Tables Vol C Tables 4.2.6.8 and 6.1.1.4'
N N 0.0061 0.0033 'International Tables Vol C Tables 4.2.6.8 and 6.1.1.4'
O O 0.0106 0.0060 'International Tables Vol C Tables 4.2.6.8 and 6.1.1.4'
S S 0.1246 0.1234 'International Tables Vol C Tables 4.2.6.8 and 6.1.1.4'
Br Br -0.2901 2.4595 'International Tables Vol C Tables 4.2.6.8 and 6.1.1.4'

loop_
_geom_angle_atom_site_label_1
_geom_angle_atom_site_label_2
_geom_angle_atom_site_label_3
_geom_angle_site_symmetry_1
_geom_angle_site_symmetry_2
_geom_angle_site_symmetry_3
_geom_angle
_geom_angle_publ_flag
O2 S1 O3 . . . 118.87(16) no
O2 S1 N1 . . . 110.91(14) no
O2 S1 C8 . . . 106.97(18) no
O3 S1 N1 . . . 107.50(16) no
O3 S1 C8 . . . 111.51(15) no
N1 S1 C8 . . . 99.36(16) no
S1 N1 C1 . . . 117.1(2) no
S1 N1 C9 . . . 118.39(19) no
C1 N1 C9 . . . 121.6(2) no
N1 C1 C2 . . . 120.3(3) no
N1 C1 C6 . . . 121.0(3) no
C2 C1 C6 . . . 118.7(3) no
C1 C2 C3 . . . 120.7(3) no
C2 C3 C4 . . . 120.1(3) no
Br1 C4 C3 . . . 119.3(2) no
Br1 C4 C5 . . . 120.0(2) no
C3 C4 C5 . . . 120.7(3) no
C4 C5 C6 . . . 120.1(3) no
C1 C6 C5 . . . 119.6(3) no
C1 C6 C7 . . . 122.9(3) no
C5 C6 C7 . . . 117.4(3) no
O1 C7 C6 . . . 122.2(3) no
O1 C7 C8 . . . 119.4(3) no
C6 C7 C8 . . . 118.4(3) no
S1 C8 C7 . . . 112.1(2) no
N1 C9 C10 . . . 111.6(3) no
C1 C2 H2 . . . 120.00 no
C3 C2 H2 . . . 120.00 no
C2 C3 H3 . . . 120.00 no
C4 C3 H3 . . . 120.00 no
C4 C5 H5 . . . 120.00 no
C6 C5 H5 . . . 120.00 no
S1 C8 H8A . . . 104(2) no
S1 C8 H8B . . . 104(2) no
C7 C8 H8A . . . 113(3) no
C7 C8 H8B . . . 112(2) no
H8A C8 H8B . . . 111(3) no
N1 C9 H9A . . . 104(2) no
N1 C9 H9B . . . 105(2) no
C10 C9 H9A . . . 115(2) no
C10 C9 H9B . . . 110(3) no
H9A C9 H9B . . . 111(3) no
C9 C10 H10A . . . 109.00 no
C9 C10 H10B . . . 110.00 no
C9 C10 H10C . . . 109.00 no
H10A C10 H10B . . . 109.00 no
H10A C10 H10C . . . 109.00 no
H10B C10 H10C . . . 109.00 no

loop_
_geom_bond_atom_site_label_1
_geom_bond_atom_site_label_2
_geom_bond_site_symmetry_1
_geom_bond_site_symmetry_2
_geom_bond_distance
_geom_bond_publ_flag
Br1 C4 . . 1.893(3) no
S1 O2 . . 1.421(3) no
S1 O3 . . 1.420(2) no
S1 N1 . . 1.649(3) no
S1 C8 . . 1.755(3) no
O1 C7 . . 1.202(4) no
N1 C1 . . 1.406(4) no
N1 C9 . . 1.481(4) no
C1 C2 . . 1.393(4) no
C1 C6 . . 1.409(4) no
C2 C3 . . 1.369(4) no
C3 C4 . . 1.383(4) no
C4 C5 . . 1.364(4) no
C5 C6 . . 1.393(4) no
C6 C7 . . 1.477(4) no
C7 C8 . . 1.496(4) no
C9 C10 . . 1.499(6) no
C2 H2 . . 0.9300 no
C3 H3 . . 0.9300 no
C5 H5 . . 0.9300 no
C8 H8A . . 0.89(4) no
C8 H8B . . 0.92(4) no
C9 H9A . . 0.98(4) no
C9 H9B . . 0.93(3) no
C10 H10A . . 0.9600 no
C10 H10B . . 0.9600 no
C10 H10C . . 0.9600 no

loop_
_geom_contact_atom_site_label_1
_geom_contact_atom_site_label_2
_geom_contact_distance
_geom_contact_site_symmetry_1
_geom_contact_site_symmetry_2
_geom_contact_publ_flag
Br1 Br1 3.5704(5) . 2_654 no
Br1 H8B 3.00(4) . 2_655 no
O1 C2 3.324(4) . 1_545 no
O2 C6 3.254(4) . . no
O2 C10 3.263(5) . 1_455 no
O2 C3 3.418(4) . 2_565 no
O3 C8 3.252(4) . 2_556 no
O1 H9A 2.84(4) . 1_545 no
O1 H2 2.4200 . 1_545 no
O1 H5 2.4700 . . no
O2 H10C 2.9000 . 1_455 no
O2 H5 2.7400 . 2_555 no
O2 H3 2.5900 . 2_565 no
O3 H9B 2.29(3) . . no
O3 H8A 2.57(4) . 2_556 no
O3 H9B 2.90(3) . 2_566 no
C2 O1 3.324(4) . 1_565 no
C2 C10 3.348(5) . . no
C2 C2 3.472(5) . 2_565 no
C3 O2 3.418(4) . 2_565 no
C6 O2 3.254(4) . . no
C8 O3 3.252(4) . 2_556 no
C10 C2 3.348(5) . . no
C10 O2 3.263(5) . 1_655 no
C1 H10A 2.9900 . . no
C2 H9A 2.61(3) . . no
C2 H10A 2.8500 . . no
C9 H2 2.5500 . . no
C10 H2 2.9400 . . no
H2 O1 2.4200 . 1_565 no
H2 C9 2.5500 . . no
H2 C10 2.9400 . . no
H2 H9A 2.0600 . . no
H2 H10A 2.4300 . . no
H3 O2 2.5900 . 2_565 no
H5 O1 2.4700 . . no
H5 O2 2.7400 . 2_555 no
H8A O3 2.57(4) . 2_556 no
H8B Br1 3.00(4) . 2_655 no
H9A O1 2.84(4) . 1_565 no
H9A C2 2.61(3) . . no
H9A H2 2.0600 . . no
H9B O3 2.29(3) . . no
H9B O3 2.90(3) . 2_566 no
H9B H9B 2.49(4) . 2_566 no
H10A C1 2.9900 . . no
H10A C2 2.8500 . . no
H10A H2 2.4300 . . no
H10C O2 2.9000 . 1_655 no

loop_
_geom_hbond_atom_site_label_D
_geom_hbond_atom_site_label_H
_geom_hbond_atom_site_label_A
_geom_hbond_site_symmetry_A
_geom_hbond_distance_DH
_geom_hbond_distance_HA
_geom_hbond_distance_DA
_geom_hbond_angle_DHA
_geom_hbond_publ_flag
C2 H2 O1 1_565 0.9300 2.4200 3.324(4) 165.00 yes
C3 H3 O2 2_565 0.9300 2.5900 3.418(4) 148.00 yes
C8 H8A O3 2_556 0.89(4) 2.57(4) 3.252(4) 134(3) yes
C9 H9B O3 . 0.93(3) 2.29(3) 2.850(4) 118(2) yes

loop_
_geom_torsion_atom_site_label_1
_geom_torsion_atom_site_label_2
_geom_torsion_atom_site_label_3
_geom_torsion_atom_site_label_4
_geom_torsion_site_symmetry_1
_geom_torsion_site_symmetry_2
_geom_torsion_site_symmetry_3
_geom_torsion_site_symmetry_4
_geom_torsion
_geom_torsion_publ_flag
O2 S1 N1 C1 . . . . -56.8(3) no
O2 S1 N1 C9 . . . . 104.3(2) no
O3 S1 N1 C1 . . . . 171.7(2) no
O3 S1 N1 C9 . . . . -27.2(3) no
C8 S1 N1 C1 . . . . 55.5(3) no
C8 S1 N1 C9 . . . . -143.4(3) no
O2 S1 C8 C7 . . . . 61.0(3) no
O3 S1 C8 C7 . . . . -167.5(3) no
N1 S1 C8 C7 . . . . -54.3(3) no
S1 N1 C1 C2 . . . . 149.4(3) no
S1 N1 C1 C6 . . . . -31.2(4) no
C9 N1 C1 C2 . . . . -11.1(5) no
C9 N1 C1 C6 . . . . 168.3(3) no
S1 N1 C9 C10 . . . . 125.2(3) no
C1 N1 C9 C10 . . . . -74.6(4) no
N1 C1 C2 C3 . . . . -178.3(3) no
C6 C1 C2 C3 . . . . 2.2(5) no
N1 C1 C6 C5 . . . . 178.0(3) no
N1 C1 C6 C7 . . . . -2.4(5) no
C2 C1 C6 C5 . . . . -2.6(5) no
C2 C1 C6 C7 . . . . 177.1(3) no
C1 C2 C3 C4 . . . . -0.2(6) no
C2 C3 C4 Br1 . . . . 177.9(3) no
C2 C3 C4 C5 . . . . -1.7(6) no
Br1 C4 C5 C6 . . . . -178.2(3) no
C3 C4 C5 C6 . . . . 1.3(5) no
C4 C5 C6 C1 . . . . 0.8(5) no
C4 C5 C6 C7 . . . . -178.8(3) no
C1 C6 C7 O1 . . . . -178.0(3) no
C1 C6 C7 C8 . . . . 0.4(5) no
C5 C6 C7 O1 . . . . 1.7(5) no
C5 C6 C7 C8 . . . . 180.0(3) no
O1 C7 C8 S1 . . . . -150.2(3) no
C6 C7 C8 S1 . . . . 31.4(5) no

loop_
_cod_related_entry_id
_cod_related_entry_database
_cod_related_entry_code
1 ChemSpider 24741635
